data_2234065
loop_
_publ_author_name
'Suresh, J.'
'Vishnupriya, R.'
'Kumar, R. Ranjith'
'Sivakumar, S.'
'Lakshman, P. L. Nilantha'

_publ_section_title
;
 7'-(Naphthalen-1-yl)-5''-[(naphthalen-2-yl)methylidene]-1',3',5',6',7',7a'-hexahydrodispiro[acenaphthene-1,5'-pyrrolo[1,2-<i>c</i>]thiazole-6',3''-piperidine]-2(1<i>H</i>),4''-dione
;
_journal_coeditor_code ZJ2058
_journal_issue 3
_journal_name_full 'Acta Crystallographica Section E'
_journal_page_first o858
_journal_page_last o859
_journal_paper_doi 10.1107/S1600536812007271
_journal_volume 68
_journal_year 2012
_chemical_formula_iupac 'C43 H34 N2 O2 S'
_chemical_formula_moiety 'C43 H34 N2 O2 S'
_chemical_formula_sum 'C43 H34 N2 O2 S'
_chemical_formula_weight 642.78
_chemical_name_systematic
;
7'-(Naphthalen-1-yl)-5''-[(naphthalen-2-yl)methylidene]-1',3',5',6',7',7a'-
hexahydrodispiro[acenaphthene-1,5'-pyrrolo[1,2-<i>c</i>]thiazole-6',3''-
piperidine]-2(1<i>H</i>),4''-dione
;
_space_group_IT_number 14
_symmetry_cell_setting monoclinic
_symmetry_space_group_name_Hall '-P 2yn'
_symmetry_space_group_name_H-M 'P 1 21/n 1'
_atom_sites_solution_hydrogens geom
_atom_sites_solution_primary direct
_atom_sites_solution_secondary difmap
_audit_creation_method SHELXL-97
_cell_angle_alpha 90.00
_cell_angle_beta 109.1030(10)
_cell_angle_gamma 90.00
_cell_formula_units_Z 4
_cell_length_a 15.8335(4)
_cell_length_b 9.2147(2)
_cell_length_c 23.9951(5)
_cell_measurement_reflns_used 2000
_cell_measurement_temperature 293(2)
_cell_measurement_theta_max 31
_cell_measurement_theta_min 2
_cell_volume 3308.12(13)
_computing_cell_refinement 'SAINT (Bruker, 2004)'
_computing_data_collection 'APEX2 (Bruker, 2004)'
_computing_data_reduction 'SAINT (Bruker, 2004)'
_computing_molecular_graphics 'PLATON (Spek, 2009)'
_computing_publication_material 'SHELXL97 (Sheldrick, 2008)'
_computing_structure_refinement 'SHELXL97 (Sheldrick, 2008)'
_computing_structure_solution 'SHELXS97 (Sheldrick, 2008)'
_diffrn_ambient_temperature 293(2)
_diffrn_detector_area_resol_mean 0
_diffrn_measured_fraction_theta_full 0.995
_diffrn_measured_fraction_theta_max 0.995
_diffrn_measurement_device_type 'Bruker Kappa APEXII'
_diffrn_measurement_method '\w and \f'
_diffrn_radiation_monochromator graphite
_diffrn_radiation_source 'fine-focus sealed tube'
_diffrn_radiation_type MoK\a
_diffrn_radiation_wavelength 0.71073
_diffrn_reflns_av_R_equivalents 0.0388
_diffrn_reflns_av_sigmaI/netI 0.0414
_diffrn_reflns_limit_h_max 21
_diffrn_reflns_limit_h_min -21
_diffrn_reflns_limit_k_max 12
_diffrn_reflns_limit_k_min -11
_diffrn_reflns_limit_l_max 30
_diffrn_reflns_limit_l_min -33
_diffrn_reflns_number 40746
_diffrn_reflns_theta_full 29.40
_diffrn_reflns_theta_max 29.40
_diffrn_reflns_theta_min 2.39
_diffrn_standards_decay_% 0
_diffrn_standards_interval_count 0
_diffrn_standards_interval_time 0
_diffrn_standards_number 0
_exptl_absorpt_coefficient_mu 0.139
_exptl_absorpt_correction_T_max 0.974
_exptl_absorpt_correction_T_min 0.967
_exptl_absorpt_correction_type multi-scan
_exptl_absorpt_process_details '(SADABS; Sheldrick, 1996)'
_exptl_crystal_colour colourless
_exptl_crystal_density_diffrn 1.291
_exptl_crystal_density_method 'not measured'
_exptl_crystal_description block
_exptl_crystal_F_000 1352
_exptl_crystal_size_max 0.21
_exptl_crystal_size_mid 0.17
_exptl_crystal_size_min 0.12
_refine_diff_density_max 0.253
_refine_diff_density_min -0.327
_refine_ls_extinction_coef 0.0011(3)
_refine_ls_extinction_expression Fc^*^=kFc[1+0.001xFc^2^\l^3^/sin(2\q)]^-1/4^
_refine_ls_extinction_method 'SHELXL97 (Sheldrick, 2008)'
_refine_ls_goodness_of_fit_ref 1.016
_refine_ls_hydrogen_treatment constr
_refine_ls_matrix_type full
_refine_ls_number_parameters 434
_refine_ls_number_reflns 9096
_refine_ls_number_restraints 0
_refine_ls_restrained_S_all 1.016
_refine_ls_R_factor_all 0.0911
_refine_ls_R_factor_gt 0.0458
_refine_ls_shift/su_max 0.004
_refine_ls_shift/su_mean 0.000
_refine_ls_structure_factor_coef Fsqd
_refine_ls_weighting_details 'calc w=1/[\s^2^(Fo^2^)+(0.0428P)^2^+0.8672P] where P=(Fo^2^+2Fc^2^)/3'
_refine_ls_weighting_scheme calc
_refine_ls_wR_factor_gt 0.0989
_refine_ls_wR_factor_ref 0.1177
_reflns_number_gt 5614
_reflns_number_total 9096
_reflns_threshold_expression I>2sigma(I)
_cod_data_source_file zj2058.cif
_cod_data_source_block I
_cod_original_sg_symbol_H-M 'P 21/n'
_cod_database_code 2234065
_cod_database_fobs_code 2234065

loop_
_symmetry_equiv_pos_as_xyz
'x, y, z'
'-x+1/2, y+1/2, -z+1/2'
'-x, -y, -z'
'x-1/2, -y-1/2, z-1/2'

loop_
_atom_site_type_symbol
_atom_site_label
_atom_site_fract_x
_atom_site_fract_y
_atom_site_fract_z
_atom_site_U_iso_or_equiv
_atom_site_adp_type
_atom_site_calc_flag
_atom_site_refinement_flags
_atom_site_occupancy
_atom_site_symmetry_multiplicity
C C1 0.06539(14) -0.11977(19) 0.30926(8) 0.0598(5) Uani d . 1 1
H H1A 0.0355 -0.1317 0.2677 0.090 Uiso calc R 1 1
H H1B 0.0308 -0.1650 0.3307 0.090 Uiso calc R 1 1
H H1C 0.1234 -0.1641 0.3200 0.090 Uiso calc R 1 1
C C2 0.12010(11) 0.10877(18) 0.28779(7) 0.0445(4) Uani d . 1 1
H H2A 0.0836 0.1017 0.2466 0.053 Uiso calc R 1 1
H H2B 0.1764 0.0604 0.2924 0.053 Uiso calc R 1 1
C C3 0.13799(9) 0.26601(17) 0.30380(6) 0.0361(3) Uani d . 1 1
C C4 0.13712(10) 0.31838(17) 0.36271(6) 0.0355(3) Uani d . 1 1
C C5 0.09621(9) 0.21822(15) 0.39764(6) 0.0316(3) Uani d . 1 1
C C6 0.11873(10) 0.06270(17) 0.38586(6) 0.0387(4) Uani d . 1 1
H H6A 0.1829 0.0511 0.3961 0.046 Uiso calc R 1 1
H H6B 0.0974 -0.0046 0.4094 0.046 Uiso calc R 1 1
C C7 0.12624(9) 0.26024(16) 0.46452(6) 0.0328(3) Uani d . 1 1
H H7 0.1335 0.3659 0.4669 0.039 Uiso calc R 1 1
C C8 0.04289(10) 0.22444(16) 0.48068(6) 0.0340(3) Uani d . 1 1
H H8 0.0351 0.1193 0.4826 0.041 Uiso calc R 1 1
C C9 0.02946(11) 0.29904(18) 0.53306(7) 0.0418(4) Uani d . 1 1
H H9A 0.0545 0.3961 0.5379 0.050 Uiso calc R 1 1
H H9B 0.0571 0.2443 0.5689 0.050 Uiso calc R 1 1
C C10 -0.11269(11) 0.2781(2) 0.43641(7) 0.0463(4) Uani d . 1 1
H H10A -0.1398 0.1841 0.4238 0.056 Uiso calc R 1 1
H H10B -0.1518 0.3531 0.4135 0.056 Uiso calc R 1 1
C C11 -0.01036(10) 0.24045(16) 0.37577(6) 0.0336(3) Uani d . 1 1
C C12 -0.06233(10) 0.09732(17) 0.34865(7) 0.0400(4) Uani d . 1 1
C C13 -0.04961(10) 0.34820(17) 0.32593(6) 0.0348(3) Uani d . 1 1
C C14 -0.04068(11) 0.49462(18) 0.32288(7) 0.0432(4) Uani d . 1 1
H H14 -0.0043 0.5462 0.3551 0.052 Uiso calc R 1 1
C C15 -0.08785(12) 0.5669(2) 0.26973(8) 0.0527(4) Uani d . 1 1
H H15 -0.0816 0.6668 0.2676 0.063 Uiso calc R 1 1
C C16 -0.14216(12) 0.4952(2) 0.22155(7) 0.0538(5) Uani d . 1 1
H H16 -0.1712 0.5464 0.1872 0.065 Uiso calc R 1 1
C C17 -0.15441(11) 0.3445(2) 0.22348(7) 0.0458(4) Uani d . 1 1
C C18 -0.10720(10) 0.27518(18) 0.27658(6) 0.0376(4) Uani d . 1 1
C C19 -0.11592(10) 0.12690(18) 0.28658(7) 0.0418(4) Uani d . 1 1
C C20 -0.17101(12) 0.0427(2) 0.24284(8) 0.0563(5) Uani d . 1 1
H H20 -0.1777 -0.0559 0.2486 0.068 Uiso calc R 1 1
C C21 -0.21739(13) 0.1100(3) 0.18862(8) 0.0671(6) Uani d . 1 1
H H21 -0.2538 0.0533 0.1581 0.081 Uiso calc R 1 1
C C22 -0.21098(12) 0.2544(3) 0.17914(8) 0.0603(5) Uani d . 1 1
H H22 -0.2442 0.2945 0.1430 0.072 Uiso calc R 1 1
C C31 0.15384(10) 0.36718(19) 0.26847(7) 0.0401(4) Uani d . 1 1
H H31 0.1635 0.4603 0.2842 0.048 Uiso calc R 1 1
C C32 0.15823(10) 0.35283(18) 0.20865(7) 0.0394(4) Uani d . 1 1
C C33 0.19016(11) 0.2299(2) 0.18976(8) 0.0503(4) Uani d . 1 1
H H33 0.2078 0.1517 0.2154 0.060 Uiso calc R 1 1
C C34 0.19698(13) 0.2187(2) 0.13315(8) 0.0577(5) Uani d . 1 1
H H34 0.2189 0.1341 0.1218 0.069 Uiso calc R 1 1
C C35 0.17160(13) 0.3312(2) 0.09517(8) 0.0558(5) Uani d . 1 1
H H35 0.1757 0.3227 0.0575 0.067 Uiso calc R 1 1
C C36 0.13910(12) 0.4606(2) 0.11151(7) 0.0485(4) Uani d . 1 1
C C37 0.13197(10) 0.47313(18) 0.16895(7) 0.0412(4) Uani d . 1 1
C C38 0.09868(14) 0.6037(2) 0.18350(8) 0.0591(5) Uani d . 1 1
H H38 0.0917 0.6135 0.2203 0.071 Uiso calc R 1 1
C C39 0.0765(2) 0.7162(2) 0.14472(10) 0.0892(8) Uani d . 1 1
H H39 0.0554 0.8023 0.1555 0.107 Uiso calc R 1 1
C C40 0.0850(2) 0.7035(3) 0.08869(11) 0.0950(9) Uani d . 1 1
H H40 0.0703 0.7813 0.0626 0.114 Uiso calc R 1 1
C C41 0.11441(16) 0.5790(3) 0.07265(9) 0.0719(6) Uani d . 1 1
H H41 0.1186 0.5709 0.0350 0.086 Uiso calc R 1 1
C C71 0.21277(10) 0.19473(16) 0.50429(6) 0.0339(3) Uani d . 1 1
C C72 0.21646(11) 0.05172(17) 0.52050(7) 0.0412(4) Uani d . 1 1
H H72 0.1648 -0.0040 0.5071 0.049 Uiso calc R 1 1
C C73 0.29563(11) -0.01364(19) 0.55661(7) 0.0446(4) Uani d . 1 1
H H73 0.2960 -0.1117 0.5659 0.053 Uiso calc R 1 1
C C74 0.37136(11) 0.0655(2) 0.57799(7) 0.0454(4) Uani d . 1 1
H H74 0.4235 0.0215 0.6019 0.054 Uiso calc R 1 1
C C75 0.37156(10) 0.21369(19) 0.56426(7) 0.0428(4) Uani d . 1 1
C C76 0.29224(10) 0.28108(17) 0.52671(6) 0.0373(3) Uani d . 1 1
C C77 0.29689(12) 0.43031(19) 0.51390(8) 0.0527(5) Uani d . 1 1
H H77 0.2461 0.4774 0.4898 0.063 Uiso calc R 1 1
C C78 0.37456(14) 0.5059(2) 0.53637(10) 0.0768(7) Uani d . 1 1
H H78 0.3761 0.6037 0.5273 0.092 Uiso calc R 1 1
C C79 0.45174(14) 0.4386(3) 0.57284(11) 0.0831(7) Uani d . 1 1
H H79 0.5044 0.4915 0.5877 0.100 Uiso calc R 1 1
C C80 0.45009(12) 0.2973(2) 0.58659(9) 0.0640(5) Uani d . 1 1
H H80 0.5018 0.2539 0.6113 0.077 Uiso calc R 1 1
N N1 0.07515(9) 0.03429(14) 0.32345(6) 0.0406(3) Uani d . 1 1
N N2 -0.02549(8) 0.28666(14) 0.42998(5) 0.0355(3) Uani d . 1 1
O O1 0.16719(8) 0.43621(13) 0.38166(5) 0.0524(3) Uani d . 1 1
O O2 -0.06698(8) -0.00873(13) 0.37765(5) 0.0528(3) Uani d . 1 1
S S1 -0.09149(3) 0.30508(5) 0.51535(2) 0.05001(13) Uani d . 1 1

loop_
_atom_site_aniso_label
_atom_site_aniso_U_11
_atom_site_aniso_U_22
_atom_site_aniso_U_33
_atom_site_aniso_U_12
_atom_site_aniso_U_13
_atom_site_aniso_U_23
C1 0.0758(13) 0.0410(10) 0.0597(12) -0.0077(9) 0.0183(10) -0.0120(9)
C2 0.0494(10) 0.0486(10) 0.0363(8) 0.0009(8) 0.0151(7) -0.0021(7)
C3 0.0317(8) 0.0452(9) 0.0309(7) -0.0024(6) 0.0094(6) 0.0010(7)
C4 0.0328(7) 0.0400(9) 0.0319(7) -0.0065(7) 0.0082(6) 0.0020(7)
C5 0.0313(7) 0.0337(8) 0.0282(7) -0.0045(6) 0.0075(6) 0.0024(6)
C6 0.0396(8) 0.0373(9) 0.0368(8) -0.0019(7) 0.0091(7) 0.0025(7)
C7 0.0350(8) 0.0325(8) 0.0290(7) -0.0054(6) 0.0081(6) 0.0026(6)
C8 0.0389(8) 0.0321(8) 0.0305(7) -0.0018(6) 0.0107(6) 0.0060(6)
C9 0.0500(9) 0.0417(9) 0.0352(8) -0.0021(7) 0.0159(7) 0.0048(7)
C10 0.0389(9) 0.0563(11) 0.0453(9) 0.0013(8) 0.0161(7) 0.0101(8)
C11 0.0341(8) 0.0343(8) 0.0306(7) -0.0051(6) 0.0083(6) 0.0034(6)
C12 0.0385(8) 0.0372(9) 0.0444(9) -0.0082(7) 0.0135(7) 0.0019(7)
C13 0.0338(8) 0.0401(9) 0.0304(7) -0.0022(6) 0.0104(6) 0.0048(6)
C14 0.0479(9) 0.0401(9) 0.0393(9) -0.0035(7) 0.0114(7) 0.0036(7)
C15 0.0625(11) 0.0447(10) 0.0504(10) 0.0018(9) 0.0177(9) 0.0156(8)
C16 0.0550(11) 0.0661(13) 0.0382(9) 0.0064(9) 0.0123(8) 0.0201(9)
C17 0.0385(9) 0.0669(12) 0.0314(8) -0.0006(8) 0.0108(7) 0.0057(8)
C18 0.0316(8) 0.0488(10) 0.0326(8) -0.0045(7) 0.0107(6) 0.0017(7)
C19 0.0357(8) 0.0481(10) 0.0409(9) -0.0104(7) 0.0113(7) -0.0031(7)
C20 0.0509(10) 0.0592(12) 0.0560(11) -0.0188(9) 0.0135(9) -0.0114(9)
C21 0.0551(12) 0.0938(17) 0.0442(11) -0.0255(11) 0.0051(9) -0.0185(11)
C22 0.0491(11) 0.0914(16) 0.0348(9) -0.0087(10) 0.0061(8) -0.0002(10)
C31 0.0379(8) 0.0479(10) 0.0341(8) -0.0027(7) 0.0112(7) 0.0014(7)
C32 0.0331(8) 0.0528(10) 0.0333(8) -0.0012(7) 0.0121(6) 0.0034(7)
C33 0.0481(10) 0.0607(12) 0.0464(10) 0.0129(8) 0.0216(8) 0.0118(9)
C34 0.0585(11) 0.0667(13) 0.0562(11) 0.0144(10) 0.0302(9) 0.0000(10)
C35 0.0622(11) 0.0734(13) 0.0406(9) 0.0054(10) 0.0289(9) -0.0003(9)
C36 0.0522(10) 0.0606(11) 0.0377(9) 0.0001(8) 0.0217(8) 0.0068(8)
C37 0.0417(9) 0.0493(10) 0.0355(8) -0.0023(7) 0.0167(7) 0.0033(7)
C38 0.0862(14) 0.0540(12) 0.0448(10) 0.0069(10) 0.0321(10) 0.0041(9)
C39 0.156(2) 0.0573(14) 0.0704(15) 0.0315(15) 0.0585(16) 0.0176(11)
C40 0.162(3) 0.0693(16) 0.0706(15) 0.0333(16) 0.0617(17) 0.0326(13)
C41 0.1063(18) 0.0751(15) 0.0468(11) 0.0134(13) 0.0421(12) 0.0171(10)
C71 0.0374(8) 0.0370(8) 0.0260(7) -0.0032(6) 0.0085(6) 0.0022(6)
C72 0.0427(9) 0.0424(9) 0.0347(8) -0.0050(7) 0.0075(7) 0.0065(7)
C73 0.0511(10) 0.0431(9) 0.0379(8) 0.0044(8) 0.0124(7) 0.0093(7)
C74 0.0397(9) 0.0586(11) 0.0347(8) 0.0089(8) 0.0079(7) 0.0048(8)
C75 0.0384(9) 0.0533(11) 0.0347(8) -0.0016(7) 0.0094(7) -0.0043(7)
C76 0.0380(8) 0.0425(9) 0.0305(7) -0.0042(7) 0.0099(6) -0.0043(6)
C77 0.0483(10) 0.0430(10) 0.0568(11) -0.0091(8) 0.0036(8) -0.0037(8)
C78 0.0633(13) 0.0512(12) 0.0963(17) -0.0199(10) -0.0005(12) -0.0004(11)
C79 0.0522(12) 0.0700(16) 0.1050(19) -0.0234(11) -0.0046(12) -0.0084(13)
C80 0.0399(10) 0.0703(14) 0.0680(13) -0.0061(9) -0.0012(9) -0.0063(11)
N1 0.0464(8) 0.0357(7) 0.0374(7) -0.0049(6) 0.0107(6) -0.0031(6)
N2 0.0344(7) 0.0410(7) 0.0315(6) -0.0017(5) 0.0114(5) 0.0063(5)
O1 0.0703(8) 0.0503(7) 0.0391(6) -0.0287(6) 0.0213(6) -0.0052(5)
O2 0.0583(7) 0.0406(7) 0.0588(7) -0.0131(6) 0.0182(6) 0.0090(6)
S1 0.0556(3) 0.0512(3) 0.0522(3) -0.0008(2) 0.0300(2) 0.0002(2)

loop_
_atom_type_symbol
_atom_type_description
_atom_type_scat_dispersion_real
_atom_type_scat_dispersion_imag
_atom_type_scat_source
C C 0.0033 0.0016 'International Tables Vol C Tables 4.2.6.8 and 6.1.1.4'
H H 0.0000 0.0000 'International Tables Vol C Tables 4.2.6.8 and 6.1.1.4'
N N 0.0061 0.0033 'International Tables Vol C Tables 4.2.6.8 and 6.1.1.4'
O O 0.0106 0.0060 'International Tables Vol C Tables 4.2.6.8 and 6.1.1.4'
S S 0.1246 0.1234 'International Tables Vol C Tables 4.2.6.8 and 6.1.1.4'

loop_
_geom_angle_atom_site_label_1
_geom_angle_atom_site_label_2
_geom_angle_atom_site_label_3
_geom_angle
N1 C1 H1A 109.5
N1 C1 H1B 109.5
H1A C1 H1B 109.5
N1 C1 H1C 109.5
H1A C1 H1C 109.5
H1B C1 H1C 109.5
N1 C2 C3 113.14(13)
N1 C2 H2A 109.0
C3 C2 H2A 109.0
N1 C2 H2B 109.0
C3 C2 H2B 109.0
H2A C2 H2B 107.8
C31 C3 C4 115.79(14)
C31 C3 C2 124.67(14)
C4 C3 C2 119.53(13)
O1 C4 C3 121.23(14)
O1 C4 C5 121.37(13)
C3 C4 C5 117.39(13)
C6 C5 C4 107.42(12)
C6 C5 C7 114.28(12)
C4 C5 C7 111.85(11)
C6 C5 C11 110.07(11)
C4 C5 C11 109.42(11)
C7 C5 C11 103.72(11)
N1 C6 C5 107.41(12)
N1 C6 H6A 110.2
C5 C6 H6A 110.2
N1 C6 H6B 110.2
C5 C6 H6B 110.2
H6A C6 H6B 108.5
C71 C7 C8 115.60(12)
C71 C7 C5 117.10(12)
C8 C7 C5 102.05(11)
C71 C7 H7 107.2
C8 C7 H7 107.2
C5 C7 H7 107.2
N2 C8 C9 104.35(12)
N2 C8 C7 99.84(11)
C9 C8 C7 118.83(13)
N2 C8 H8 111.0
C9 C8 H8 111.0
C7 C8 H8 111.0
C8 C9 S1 104.11(10)
C8 C9 H9A 110.9
S1 C9 H9A 110.9
C8 C9 H9B 110.9
S1 C9 H9B 110.9
H9A C9 H9B 109.0
N2 C10 S1 104.23(10)
N2 C10 H10A 110.9
S1 C10 H10A 110.9
N2 C10 H10B 110.9
S1 C10 H10B 110.9
H10A C10 H10B 108.9
N2 C11 C13 111.45(12)
N2 C11 C12 113.30(12)
C13 C11 C12 101.39(11)
N2 C11 C5 101.94(11)
C13 C11 C5 117.04(12)
C12 C11 C5 112.22(12)
O2 C12 C19 127.05(14)
O2 C12 C11 123.84(14)
C19 C12 C11 108.14(12)
C14 C13 C18 118.62(14)
C14 C13 C11 131.77(14)
C18 C13 C11 109.57(13)
C13 C14 C15 118.75(15)
C13 C14 H14 120.6
C15 C14 H14 120.6
C16 C15 C14 122.43(17)
C16 C15 H15 118.8
C14 C15 H15 118.8
C15 C16 C17 120.39(15)
C15 C16 H16 119.8
C17 C16 H16 119.8
C18 C17 C16 116.22(15)
C18 C17 C22 115.74(17)
C16 C17 C22 128.01(16)
C19 C18 C17 123.12(15)
C19 C18 C13 113.27(13)
C17 C18 C13 123.56(15)
C20 C19 C18 119.75(16)
C20 C19 C12 132.93(16)
C18 C19 C12 107.21(13)
C19 C20 C21 117.87(18)
C19 C20 H20 121.1
C21 C20 H20 121.1
C22 C21 C20 122.67(17)
C22 C21 H21 118.7
C20 C21 H21 118.7
C21 C22 C17 120.82(17)
C21 C22 H22 119.6
C17 C22 H22 119.6
C3 C31 C32 129.54(16)
C3 C31 H31 115.2
C32 C31 H31 115.2
C33 C32 C37 118.43(14)
C33 C32 C31 122.49(15)
C37 C32 C31 119.03(15)
C32 C33 C34 122.23(16)
C32 C33 H33 118.9
C34 C33 H33 118.9
C35 C34 C33 119.78(17)
C35 C34 H34 120.1
C33 C34 H34 120.1
C34 C35 C36 121.20(16)
C34 C35 H35 119.4
C36 C35 H35 119.4
C35 C36 C41 121.46(16)
C35 C36 C37 119.46(16)
C41 C36 C37 119.07(17)
C38 C37 C36 117.78(15)
C38 C37 C32 123.32(15)
C36 C37 C32 118.90(15)
C39 C38 C37 121.17(17)
C39 C38 H38 119.4
C37 C38 H38 119.4
C38 C39 C40 120.6(2)
C38 C39 H39 119.7
C40 C39 H39 119.7
C41 C40 C39 120.0(2)
C41 C40 H40 120.0
C39 C40 H40 120.0
C40 C41 C36 121.42(18)
C40 C41 H41 119.3
C36 C41 H41 119.3
C72 C71 C76 118.42(14)
C72 C71 C7 120.52(13)
C76 C71 C7 121.06(13)
C71 C72 C73 122.28(15)
C71 C72 H72 118.9
C73 C72 H72 118.9
C74 C73 C72 120.28(16)
C74 C73 H73 119.9
C72 C73 H73 119.9
C73 C74 C75 120.30(15)
C73 C74 H74 119.9
C75 C74 H74 119.9
C74 C75 C80 120.74(16)
C74 C75 C76 120.14(15)
C80 C75 C76 119.11(17)
C77 C76 C75 117.54(14)
C77 C76 C71 123.92(14)
C75 C76 C71 118.55(14)
C78 C77 C76 120.99(18)
C78 C77 H77 119.5
C76 C77 H77 119.5
C77 C78 C79 120.9(2)
C77 C78 H78 119.5
C79 C78 H78 119.5
C80 C79 C78 120.05(19)
C80 C79 H79 120.0
C78 C79 H79 120.0
C79 C80 C75 121.39(18)
C79 C80 H80 119.3
C75 C80 H80 119.3
C2 N1 C6 111.30(12)
C2 N1 C1 110.98(14)
C6 N1 C1 113.26(13)
C10 N2 C8 111.45(12)
C10 N2 C11 121.43(12)
C8 N2 C11 109.60(11)
C9 S1 C10 93.45(7)

loop_
_geom_bond_atom_site_label_1
_geom_bond_atom_site_label_2
_geom_bond_distance
C1 N1 1.456(2)
C1 H1A 0.9600
C1 H1B 0.9600
C1 H1C 0.9600
C2 N1 1.452(2)
C2 C3 1.502(2)
C2 H2A 0.9700
C2 H2B 0.9700
C3 C31 1.338(2)
C3 C4 1.498(2)
C4 O1 1.2127(18)
C4 C5 1.526(2)
C5 C6 1.525(2)
C5 C7 1.5658(19)
C5 C11 1.608(2)
C6 N1 1.4530(19)
C6 H6A 0.9700
C6 H6B 0.9700
C7 C71 1.516(2)
C7 C8 1.528(2)
C7 H7 0.9800
C8 N2 1.4555(18)
C8 C9 1.508(2)
C8 H8 0.9800
C9 S1 1.8216(17)
C9 H9A 0.9700
C9 H9B 0.9700
C10 N2 1.441(2)
C10 S1 1.8292(17)
C10 H10A 0.9700
C10 H10B 0.9700
C11 N2 1.4611(19)
C11 C13 1.522(2)
C11 C12 1.578(2)
C12 O2 1.2158(18)
C12 C19 1.478(2)
C13 C14 1.361(2)
C13 C18 1.407(2)
C14 C15 1.416(2)
C14 H14 0.9300
C15 C16 1.364(2)
C15 H15 0.9300
C16 C17 1.405(3)
C16 H16 0.9300
C17 C18 1.402(2)
C17 C22 1.414(2)
C18 C19 1.402(2)
C19 C20 1.366(2)
C20 C21 1.411(3)
C20 H20 0.9300
C21 C22 1.359(3)
C21 H21 0.9300
C22 H22 0.9300
C31 C32 1.465(2)
C31 H31 0.9300
C32 C33 1.376(2)
C32 C37 1.432(2)
C33 C34 1.401(2)
C33 H33 0.9300
C34 C35 1.352(3)
C34 H34 0.9300
C35 C36 1.404(3)
C35 H35 0.9300
C36 C41 1.406(3)
C36 C37 1.424(2)
C37 C38 1.403(2)
C38 C39 1.360(3)
C38 H38 0.9300
C39 C40 1.400(3)
C39 H39 0.9300
C40 C41 1.341(3)
C40 H40 0.9300
C41 H41 0.9300
C71 C72 1.370(2)
C71 C76 1.436(2)
C72 C73 1.405(2)
C72 H72 0.9300
C73 C74 1.353(2)
C73 H73 0.9300
C74 C75 1.405(2)
C74 H74 0.9300
C75 C80 1.411(2)
C75 C76 1.426(2)
C76 C77 1.416(2)
C77 C78 1.362(2)
C77 H77 0.9300
C78 C79 1.394(3)
C78 H78 0.9300
C79 C80 1.346(3)
C79 H79 0.9300
C80 H80 0.9300

loop_
_geom_hbond_atom_site_label_D
_geom_hbond_atom_site_label_H
_geom_hbond_atom_site_label_A
_geom_hbond_site_symmetry_A
_geom_hbond_distance_DH
_geom_hbond_distance_HA
_geom_hbond_distance_DA
_geom_hbond_angle_DHA
C6 H6B O2 . 0.97 2.46 2.956(2) 111.4
C7 H7 O1 . 0.98 2.37 2.8012(18) 106.1
C10 H10A O2 . 0.97 2.56 3.188(2) 122.6
C31 H31 O1 . 0.93 2.33 2.7296(19) 105.4
C77 H77 O1 . 0.93 2.51 3.166(2) 127.5
C9 H9B O2 3_556 0.97 2.50 3.357(2) 147.3
C34 H34 O1 2_545 0.93 2.58 3.468(2) 158.7
C22 H22 Cg1 4_454 0.93 2.77 3.483(2) 134
C41 H41 Cg1 2_555 0.93 2.71 3.537(3) 149
C74 H74 Cg2 4_555 0.93 2.95 3.810(2) 154
C80 H80 Cg3 4_555 0.93 2.60 3.494(3) 161

loop_
_geom_torsion_atom_site_label_1
_geom_torsion_atom_site_label_2
_geom_torsion_atom_site_label_3
_geom_torsion_atom_site_label_4
_geom_torsion
N1 C2 C3 C31 -159.63(15)
N1 C2 C3 C4 19.3(2)
C31 C3 C4 O1 -14.9(2)
C2 C3 C4 O1 166.07(15)
C31 C3 C4 C5 164.54(13)
C2 C3 C4 C5 -14.5(2)
O1 C4 C5 C6 -145.08(15)
C3 C4 C5 C6 35.45(16)
O1 C4 C5 C7 -18.9(2)
C3 C4 C5 C7 161.62(12)
O1 C4 C5 C11 95.45(16)
C3 C4 C5 C11 -84.02(15)
C4 C5 C6 N1 -63.73(14)
C7 C5 C6 N1 171.56(12)
C11 C5 C6 N1 55.33(15)
C6 C5 C7 C71 35.22(17)
C4 C5 C7 C71 -87.11(16)
C11 C5 C7 C71 155.07(12)
C6 C5 C7 C8 -92.05(14)
C4 C5 C7 C8 145.62(12)
C11 C5 C7 C8 27.80(13)
C71 C7 C8 N2 -172.66(12)
C5 C7 C8 N2 -44.43(13)
C71 C7 C8 C9 74.84(17)
C5 C7 C8 C9 -156.93(13)
N2 C8 C9 S1 41.37(13)
C7 C8 C9 S1 151.38(11)
C6 C5 C11 N2 121.79(12)
C4 C5 C11 N2 -120.38(12)
C7 C5 C11 N2 -0.89(13)
C6 C5 C11 C13 -116.36(14)
C4 C5 C11 C13 1.47(17)
C7 C5 C11 C13 120.96(13)
C6 C5 C11 C12 0.25(16)
C4 C5 C11 C12 118.08(13)
C7 C5 C11 C12 -122.42(12)
N2 C11 C12 O2 -43.5(2)
C13 C11 C12 O2 -162.99(15)
C5 C11 C12 O2 71.33(19)
N2 C11 C12 C19 125.98(14)
C13 C11 C12 C19 6.44(16)
C5 C11 C12 C19 -119.24(13)
N2 C11 C13 C14 51.2(2)
C12 C11 C13 C14 172.09(17)
C5 C11 C13 C14 -65.5(2)
N2 C11 C13 C18 -126.06(13)
C12 C11 C13 C18 -5.22(16)
C5 C11 C13 C18 117.18(14)
C18 C13 C14 C15 -1.6(2)
C11 C13 C14 C15 -178.72(16)
C13 C14 C15 C16 0.3(3)
C14 C15 C16 C17 1.0(3)
C15 C16 C17 C18 -0.9(3)
C15 C16 C17 C22 176.71(18)
C16 C17 C18 C19 176.50(16)
C22 C17 C18 C19 -1.4(2)
C16 C17 C18 C13 -0.6(2)
C22 C17 C18 C13 -178.43(15)
C14 C13 C18 C19 -175.49(14)
C11 C13 C18 C19 2.22(18)
C14 C13 C18 C17 1.8(2)
C11 C13 C18 C17 179.53(14)
C17 C18 C19 C20 1.5(2)
C13 C18 C19 C20 178.87(15)
C17 C18 C19 C12 -175.14(15)
C13 C18 C19 C12 2.18(18)
O2 C12 C19 C20 -12.6(3)
C11 C12 C19 C20 178.41(18)
O2 C12 C19 C18 163.48(17)
C11 C12 C19 C18 -5.51(17)
C18 C19 C20 C21 0.0(3)
C12 C19 C20 C21 175.70(18)
C19 C20 C21 C22 -1.7(3)
C20 C21 C22 C17 1.9(3)
C18 C17 C22 C21 -0.3(3)
C16 C17 C22 C21 -177.92(19)
C4 C3 C31 C32 -179.29(14)
C2 C3 C31 C32 -0.3(3)
C3 C31 C32 C33 -33.7(3)
C3 C31 C32 C37 149.05(17)
C37 C32 C33 C34 -0.5(3)
C31 C32 C33 C34 -177.82(16)
C32 C33 C34 C35 -0.1(3)
C33 C34 C35 C36 0.6(3)
C34 C35 C36 C41 178.6(2)
C34 C35 C36 C37 -0.6(3)
C35 C36 C37 C38 -179.61(17)
C41 C36 C37 C38 1.2(3)
C35 C36 C37 C32 0.0(2)
C41 C36 C37 C32 -179.23(17)
C33 C32 C37 C38 -179.90(17)
C31 C32 C37 C38 -2.5(2)
C33 C32 C37 C36 0.6(2)
C31 C32 C37 C36 177.95(14)
C36 C37 C38 C39 -1.9(3)
C32 C37 C38 C39 178.5(2)
C37 C38 C39 C40 1.0(4)
C38 C39 C40 C41 0.7(5)
C39 C40 C41 C36 -1.5(4)
C35 C36 C41 C40 -178.7(2)
C37 C36 C41 C40 0.5(4)
C8 C7 C71 C72 46.07(19)
C5 C7 C71 C72 -74.28(18)
C8 C7 C71 C76 -132.81(15)
C5 C7 C71 C76 106.84(16)
C76 C71 C72 C73 -2.0(2)
C7 C71 C72 C73 179.11(14)
C71 C72 C73 C74 1.7(2)
C72 C73 C74 C75 0.0(2)
C73 C74 C75 C80 179.66(17)
C73 C74 C75 C76 -1.2(2)
C74 C75 C76 C77 -179.24(15)
C80 C75 C76 C77 -0.1(2)
C74 C75 C76 C71 0.9(2)
C80 C75 C76 C71 -179.99(16)
C72 C71 C76 C77 -179.19(16)
C7 C71 C76 C77 -0.3(2)
C72 C71 C76 C75 0.7(2)
C7 C71 C76 C75 179.60(13)
C75 C76 C77 C78 0.5(3)
C71 C76 C77 C78 -179.65(19)
C76 C77 C78 C79 -0.2(4)
C77 C78 C79 C80 -0.4(4)
C78 C79 C80 C75 0.7(4)
C74 C75 C80 C79 178.6(2)
C76 C75 C80 C79 -0.5(3)
C3 C2 N1 C6 -48.62(18)
C3 C2 N1 C1 -175.73(14)
C5 C6 N1 C2 73.38(16)
C5 C6 N1 C1 -160.76(14)
S1 C10 N2 C8 35.34(15)
S1 C10 N2 C11 166.82(11)
C9 C8 N2 C10 -51.88(16)
C7 C8 N2 C10 -175.23(13)
C9 C8 N2 C11 170.85(12)
C7 C8 N2 C11 47.51(14)
C13 C11 N2 C10 73.17(17)
C12 C11 N2 C10 -40.42(19)
C5 C11 N2 C10 -161.21(13)
C13 C11 N2 C8 -154.57(12)
C12 C11 N2 C8 91.83(14)
C5 C11 N2 C8 -28.95(14)
C8 C9 S1 C10 -19.62(12)
N2 C10 S1 C9 -7.52(12)
